data_4303462
loop_
_publ_author_name
'Biao Zhou'
'Akiko Kobayashi'
'Yoshinori Okano'
'HengBo Cui'
'David Graf'
'James S. Brooks'
'Takeshi Nakashima'
'Shinobu Aoyagi'
'Eiji Nishibori'
'Makoto Sakata'
'Hayao Kobayashi'

_publ_contact_author_address
;Department of Chemistry, 
College of Humanities and Sciences,
Nihon University, 
Sakurajosui 3-25-40, Setagaya-Ku, 
Tokyo 156-8550, Japan, 
;
_publ_contact_author_email akoba@chs.nihon-u.ac.jp
_publ_contact_author_name 'Akiko Kobayashi'
_publ_section_title
;
Structural Anomalies Associated with Antiferromagnetic Transition of
Single-Component Molecular Metal [Au(tmdt)2]
;
_journal_name_full 'Inorganic Chemistry'
_journal_page_first 10151
_journal_page_last 10157
_journal_paper_doi 10.1021/ic901172u
_journal_volume 48
_journal_year 2009
_chemical_formula_moiety 'C18 H12 Au S12'
_chemical_formula_sum 'C18 H12 Au S12'
_chemical_formula_weight 810.1
_chemical_name_common '[Au(tmdt)2]'
_chemical_name_systematic '[Au(tmdt)2]'
_space_group_crystal_system triclinic
_space_group_IT_number 2
_space_group_name_Hall '-P 1'
_space_group_name_H-M_alt 'P -1'
_symmetry_cell_setting triclinic
_symmetry_Int_Tables_number 2
_symmetry_space_group_name_Hall '-P 1'
_symmetry_space_group_name_H-M 'P -1'
_cell_angle_alpha 89.7445(9)
_cell_angle_beta 96.4578(7)
_cell_angle_gamma 103.0535(9)
_cell_formula_units_Z 1
_cell_length_a 6.35584(5)
_cell_length_b 7.35278(5)
_cell_length_c 12.08905(8)
_cell_measurement_temperature 9
_cell_volume 546.740(7)
_computing_cell_refinement 'Synchrotron Powder(Eiji Nishibori,2007)'
_computing_data_reduction 'Synchrotron Powder'
_computing_structure_refinement 'Synchrotron Powder'
_diffrn_ambient_temperature 9
_diffrn_detector 'Imaging Plate'
_diffrn_radiation_monochromator Si(111)
_diffrn_radiation_probe x-ray
_diffrn_radiation_type synchrotron
_diffrn_radiation_wavelength 0.50247
_diffrn_source synchrotron
_diffrn_source_type 'SPring-8 BL02B2'
_exptl_crystal_colour Black
_exptl_crystal_density_method 'not measured'
_exptl_crystal_F_000 391
_pd_instr_location
;
;
_pd_meas_2theta_range_max 37.634
_pd_meas_2theta_range_min 0.006
_pd_meas_number_of_points 7860
_pd_meas_scan_method step
_pd_proc_2theta_range_max 37.45
_pd_proc_2theta_range_min 1.9
_pd_proc_ls_pref_orient_corr ' ?'
_pd_proc_ls_profile_function pseudo-Voigt
_pd_proc_ls_prof_wR_factor 0.017
_pd_proc_wavelength 0.50247
_pd_spec_mounting ' capillary'
_pd_spec_mount_mode transmission
_pd_spec_shape cylinder
_refine_ls_extinction_method none
_refine_ls_hydrogen_treatment noref
_refine_ls_number_restraints 0
_refine_ls_R_I_factor 0.024
_refine_ls_structure_factor_coef Inet
_cod_data_source_file ic901172u_si_001_2.cif
_cod_data_source_block Au(tmdt)2_9K
_cod_depositor_comments
;
The following automatic conversions were performed:
'_space_group_crystal_system' value 'Triclinic' changed to 'triclinic'
according to '/home/saulius/struct/CIF-dictionaries/cif_core.dic'
dictionary named 'cif_core.dic' version 2.4.1 from 2010-06-29.

Automatic conversion script
Id: cif_fix_enum 1527 2010-12-29 10:47:43Z saulius 
;
_cod_original_cell_volume 546.74(1)
_cod_database_code 4303462

loop_
_symmetry_equiv_pos_site_id
_symmetry_equiv_pos_as_xyz
1 x,y,z
2 -x,-y,-z

loop_
_atom_site_aniso_label
_atom_site_aniso_U_11
_atom_site_aniso_U_22
_atom_site_aniso_U_33
_atom_site_aniso_U_23
_atom_site_aniso_U_13
_atom_site_aniso_U_12
Au1 0.0115(3) 0.0142(4) 0.0029(3) -0.0033(3) -0.0004(3) 0.0028(3)
S1 0.007(1) 0.008(2) 0.004(1) -0.003(1) -0.0003(8) 0.001(1)
S2 0.007(1) 0.008(2) 0.004(1) -0.003(1) -0.0003(9) 0.001(1)
C1 0.006(4) 0.008(7) 0.003(5) -0.003(4) -0.000(3) 0.001(4)
C2 0.006(5) 0.008(6) 0.003(4) -0.003(5) -0.000(4) 0.001(5)
S3 0.006(1) 0.016(2) 0.004(1) -0.003(1) -0.0003(8) 0.003(1)
S4 0.006(1) 0.016(2) 0.004(1) -0.003(1) -0.000(1) 0.003(1)
S5 0.009(1) 0.015(2) 0.002(1) -0.003(1) -0.001(1) 0.003(1)
S6 0.009(1) 0.015(2) 0.002(1) -0.003(1) -0.0005(9) 0.003(1)

loop_
_atom_site_label
_atom_site_type_symbol
_atom_site_thermal_displace_type
_atom_site_fract_x
_atom_site_fract_y
_atom_site_fract_z
_atom_site_occupancy
_atom_site_U_iso_or_equiv
_atom_site_calc_flag
_atom_site_refinement_flags
Au1 Au Uani 0.00000 0.00000 0.00000 1.000 . d G
S1 S Uani 0.3513(3) 0.0601(4) 0.0909(2) 1.000 . d G
S2 S Uani -0.1376(3) 0.0656(4) 0.1615(2) 1.000 . d G
C1 C Uani 0.303(1) 0.118(1) 0.2252(6) 1.000 . d G
C2 C Uani 0.103(1) 0.121(1) 0.2542(6) 1.000 . d G
S3 S Uani 0.5221(3) 0.1765(4) 0.3279(2) 1.000 . d G
S4 S Uani 0.0865(3) 0.1815(3) 0.3909(2) 1.000 . d G
C3 C Uiso 0.366(1) 0.215(1) 0.4319(6) 1.000 0.010(3) d G
C4 C Uiso 0.454(1) 0.267(1) 0.5364(6) 1.000 0.010(3) d G
S5 S Uani 0.7352(3) 0.3014(4) 0.5786(2) 1.000 . d G
S6 S Uani 0.2981(3) 0.3064(4) 0.6418(2) 1.000 . d G
C5 C Uiso 0.716(1) 0.362(1) 0.7141(7) 1.000 0.013(3) d G
C6 C Uiso 0.518(1) 0.364(1) 0.7427(7) 1.000 0.013(3) d G
C7 C Uiso 0.894(1) 0.414(1) 0.8094(7) 1.000 0.008(3) d G
C8 C Uiso 0.522(1) 0.419(2) 0.8632(7) 1.000 0.008(3) d G
C9 C Uiso 0.768(1) 0.452(1) 0.9067(6) 1.000 0.005(3) d G
H1 H Uiso 0.99(2) 0.31(1) 0.828(8) 1.000 0.048 d G
H2 H Uiso 1.02(2) 0.54(1) 0.793(8) 1.000 0.048 d G
H3 H Uiso 0.42(2) 0.31(1) 0.910(8) 1.000 0.048 d G
H4 H Uiso 0.46(2) 0.54(1) 0.874(8) 1.000 0.048 d G
H5 H Uiso 0.79(2) 0.36(1) 0.974(8) 1.000 0.048 d G
H6 H Uiso 0.83(2) 0.60(1) 0.937(8) 1.000 0.048 d G

loop_
_geom_angle_atom_site_label_1
_geom_angle_atom_site_label_2
_geom_angle_atom_site_label_3
_geom_angle
S1 Au1 S2 91.33423
Au1 S1 C1 100.46950
Au1 S2 C2 100.46975
S1 C1 C2 123.86335
S2 C2 C1 123.86317
S1 C1 S3 118.72103
S2 C2 S4 118.72226
C2 C1 S3 117.41562
C1 C2 S4 117.41457
C1 S3 C3 94.78874
C2 S4 C3 94.78719
S3 C3 S4 115.59388
S3 C3 C4 122.20301
S4 C3 C4 122.20311
C3 C4 S5 122.57162
C3 C4 S6 122.57247
S5 C4 S6 114.85590
C4 S5 C5 94.45610
C4 S6 C6 94.45713
S5 C5 C6 118.11296
S6 C6 C5 118.11791
S5 C5 C7 128.85796
S6 C6 C8 128.85691
C6 C5 C7 113.02908
C5 C6 C8 113.02518
C5 C7 C9 102.59902
C6 C8 C9 102.60144
C7 C9 C8 108.74528
C5 C7 H1 113.33426
C5 C7 H2 113.33549
C6 C8 H3 113.33367
C6 C8 H4 113.33891
H1 C7 H2 102.41811
H3 C8 H4 102.41615
C9 C7 H1 112.78632
C9 C7 H2 112.78399
C9 C8 H3 112.78365
C9 C8 H4 112.78329
C7 C9 H5 109.59465
C7 C9 H6 109.59341
C8 C9 H5 109.59317
C8 C9 H6 109.59125
H5 C9 H6 109.70584

loop_
_geom_bond_atom_site_label_1
_geom_bond_atom_site_label_2
_geom_bond_distance
Au1 S1 2.32272
Au1 S2 2.32267
S1 C1 1.75749
S2 C2 1.75753
C1 C2 1.36420
C1 S3 1.73391
C2 S4 1.73392
S3 C3 1.74957
S4 C3 1.74964
C3 C4 1.34335
C4 S5 1.76269
C4 S6 1.76274
S5 C5 1.72374
S6 C6 1.72362
C5 C6 1.34637
C5 C7 1.50806
C6 C8 1.50805
C7 C9 1.55395
C8 C9 1.55394
C7 H1 1.09049
C7 H2 1.09051
C8 H3 1.09056
C8 H4 1.09056
C9 H5 1.09212
C9 H6 1.09212
